data_2006356
loop_
_publ_author_name
'Absi, Michelle'
'Stern, Charlotte L.'
'Yoon, Dong I.'
'Hupp, Joseph T.'

_publ_section_title
;
 A Crown-Linked Donor--Acceptor Assembly Containing
 Re^I^(diimine)(CO)~3~Cl and Nitrobenzene Components
;
_journal_issue 8
_journal_name_full 'Acta Crystallographica Section C'
_journal_page_first 1054
_journal_page_last 1055
_journal_paper_doi 10.1107/S010827019700036X
_journal_volume 53
_journal_year 1997
_chemical_formula_iupac '[Re Cl (C32 H33 N3 O14) (C O)3]'
_chemical_formula_sum 'C35 H33 Cl N3 O17 Re'
_chemical_formula_weight 989.32
_space_group_IT_number 15
_symmetry_cell_setting monoclinic
_symmetry_space_group_name_Hall '-C 2yc'
_symmetry_space_group_name_H-M 'C 1 2/c 1'
_atom_type_scat_source 'Cromer & Waber (1974)'
_cell_angle_alpha 90.
_cell_angle_beta 116.29(3)
_cell_angle_gamma 90.
_cell_formula_units_Z 8
_cell_length_a 28.818(7)
_cell_length_b 21.357(2)
_cell_length_c 13.668(6)
_cell_measurement_reflns_used 25
_cell_measurement_temperature 153
_cell_measurement_theta_max 11.8
_cell_measurement_theta_min 7.7
_cell_volume 7542(4)
_computing_data_collection 'CAD-4 Software (Enraf-Nonius, 1989)'
_computing_data_reduction
;
TEXSAN (Molecular Structure Corporation, 1985). Additional program used:
Agnost (de Meulenaer & Tompa, 1965)
;
_diffrn_measurement_device 'Enraf-Nonius CAD-4'
_diffrn_measurement_method \w-\q
_diffrn_radiation_type MoK\a
_diffrn_radiation_wavelength 0.71069
_diffrn_reflns_av_R_equivalents 0.016
_diffrn_reflns_limit_h_max 35
_diffrn_reflns_limit_h_min -35
_diffrn_reflns_limit_k_max 26
_diffrn_reflns_limit_k_min 0
_diffrn_reflns_limit_l_max 0
_diffrn_reflns_limit_l_min -17
_diffrn_reflns_number 6736
_diffrn_reflns_theta_max 24.5
_diffrn_standards_decay_% 0.2
_diffrn_standards_interval_count 3
_diffrn_standards_interval_time 90
_diffrn_standards_number 3
_exptl_absorpt_coefficient_mu 3.41
_exptl_absorpt_correction_T_max 0.59
_exptl_absorpt_correction_T_min 0.36
_exptl_absorpt_correction_type analytical
_exptl_crystal_colour yellow--orange
_exptl_crystal_density_diffrn 1.742
_exptl_crystal_density_method none
_exptl_crystal_description prismatic
_exptl_crystal_size_max 0.5
_exptl_crystal_size_mid 0.3
_exptl_crystal_size_min 0.2
_refine_diff_density_max 1.14
_refine_diff_density_min -0.87
_refine_ls_extinction_coef 0.89090E-8
_refine_ls_extinction_method 'TEXSAN (Molecular Structure Corporation, 1985)'
_refine_ls_goodness_of_fit_obs 1.51
_refine_ls_hydrogen_treatment noref
_refine_ls_number_parameters 515
_refine_ls_number_reflns 4847
_refine_ls_R_factor_obs .030
_refine_ls_shift/esd_max 0.26
_refine_ls_structure_factor_coef F
_refine_ls_weighting_details 'w = 4F~o~^2^/\s^2^(F~o~)^2^'
_refine_ls_weighting_scheme calc
_refine_ls_wR_factor_obs .035
_reflns_number_observed 4847
_reflns_number_total 6439
_reflns_observed_criterion I>3.0\s(I)
_cod_data_source_file bk1234.cif
_cod_data_source_block bk1234a
_cod_depositor_comments
;
The following automatic conversions were performed:

'_refine_ls_weighting_scheme' value ' w = 4F~o~^2^/\s^2^(F~o~)^2^'
was changed to 'calc'. New tag '_refine_ls_weighting_details' was
created. The value of the new tag was set to 'w =
4F~o~^2^/\s^2^(F~o~)^2^'.

Automatic conversion script
Id: cif_fix_values 3143 2015-03-26 13:38:13Z robertas 
;
_cod_original_cell_volume 7542(8)
_cod_original_sg_symbol_H-M 'C 2/c'
_cod_database_code 2006356

loop_
_symmetry_equiv_pos_as_xyz
x,y,z
x,-y,1/2+z
-x,-y,-z
-x,y,1/2-z
1/2+x,1/2+y,z
1/2+x,1/2-y,1/2+z
1/2-x,1/2-y,-z
1/2-x,1/2+y,1/2-z

loop_
_atom_site_aniso_label
_atom_site_aniso_U_11
_atom_site_aniso_U_22
_atom_site_aniso_U_33
_atom_site_aniso_U_12
_atom_site_aniso_U_13
_atom_site_aniso_U_23
Re .02370(10) .03810(10) .02970(10) .00150(10) .01094(8) .00680(10)
Cl .0394(8) .0570(10) .0386(8) .0033(6) .0224(6) .0072(6)
O(31) .050(3) .059(3) .064(3) .020(2) .028(2) .013(2)
O(32) .044(3) .075(3) .076(3) -.004(2) .031(2) .006(3)
O(41) .032(2) .061(3) .082(3) -.010(2) .013(2) .014(2)
O(42) .053(3) .087(3) .041(3) -.004(2) .017(2) .006(2)
O(43) .051(3) .069(3) .099(4) .029(3) .034(3) .026(3)
O(51) .059(3) .020(2) .092(3) -.001(2) .027(3) .010(2)
O(52) .035(2) .031(2) .053(2) .005(2) .017(2) .004(2)
O(55) .046(3) .084(3) .038(2) -.018(2) .011(2) .007(2)
O(58) .055(3) .056(3) .097(4) .018(2) .043(3) .032(2)
O(61) .052(2) .028(2) .053(3) .000(2) .022(2) -.002(2)
O(62) .075(3) .036(2) .062(3) -.014(2) .049(3) -.006(2)
O(81) .052(2) .025(2) .055(3) .007(2) .024(2) -.003(2)
O(82) .035(2) .029(2) .050(2) -.002(2) .021(2) -.006(2)
O(85) .049(3) .061(3) .072(3) -.008(2) .018(2) .001(2)
O(88) .046(3) .100(4) .064(3) .000(3) .036(2) .013(3)
O(91) .041(2) .038(2) .065(3) -.017(2) .029(2) -.016(2)
O(92) .070(3) .036(2) .082(3) -.020(2) .045(3) -.024(2)
N(1) .029(2) .028(2) .023(2) .005(2) .014(2) .007(2)
N(2) .032(2) .028(2) .023(2) -.005(2) .014(2) -.002(2)
N(3) .041(3) .064(4) .044(3) .009(3) .024(2) .007(3)
C(11) .030(3) .024(2) .020(2) .001(2) .016(2) .001(2)
C(12) .031(3) .026(3) .024(3) .000(2) .016(2) -.001(2)
C(13) .042(3) .024(3) .026(3) -.005(2) .020(2) -.001(2)
C(14) .047(3) .026(3) .033(3) .004(2) .023(3) .006(2)
C(15) .044(3) .029(3) .027(3) .011(2) .019(2) .012(2)
C(21) .037(3) .031(3) .031(3) -.017(2) .016(2) -.008(2)
C(22) .047(3) .027(3) .033(3) -.008(2) .026(3) -.007(2)
C(23) .038(3) .027(3) .022(3) .000(2) .020(2) -.002(2)
C(24) .026(3) .026(3) .023(3) -.004(2) .015(2) -.002(2)
C(25) .030(3) .022(2) .023(3) -.002(2) .015(2) -.002(2)
C(41) .032(3) .048(4) .046(4) .007(3) .012(3) .016(3)
C(42) .021(3) .038(3) .030(3) .002(2) .002(2) .004(2)
C(43) .032(3) .061(4) .047(4) .003(3) .015(3) .013(3)
C(51) .044(3) .030(3) .033(3) .000(2) .025(3) .002(2)
C(53) .045(3) .037(3) .048(4) .016(3) .021(3) .016(3)
C(54) .036(3) .053(4) .038(3) .012(3) .006(3) .005(3)
C(56) .062(5) .200(10) .072(6) -.083(7) -.013(4) .055(7)
C(57) .031(5) .160(10) .38(2) -.024(6) -.021(8) .190(10)
C(59) .067(5) .048(4) .064(5) .006(3) .018(4) .007(3)
C(60) .064(4) .024(3) .055(4) .006(3) .020(3) -.005(3)
C(62) .050(3) .034(3) .024(3) -.002(3) .022(3) -.001(2)
C(71) .042(3) .031(3) .021(2) -.002(2) .018(2) -.002(2)
C(72) .040(3) .035(3) .022(3) .001(2) .017(2) -.001(2)
C(73) .039(3) .029(3) .021(3) .003(2) .017(2) .002(2)
C(74) .045(3) .033(3) .032(3) .007(3) .023(3) .001(2)
C(75) .032(3) .050(3) .032(3) .008(3) .019(2) .004(3)
C(76) .042(3) .042(3) .031(3) -.006(3) .023(3) -.001(2)
C(81) .041(3) .031(3) .023(3) .006(2) .011(2) .001(2)
C(83) .040(3) .040(3) .051(4) -.008(3) .019(3) -.017(3)
C(84) .041(4) .057(4) .060(4) -.010(3) .015(3) -.004(3)
C(86) .066(5) .069(5) .075(5) .002(4) .045(4) -.008(4)
C(87) .055(4) .058(4) .091(5) .013(3) .052(4) .011(4)
C(89) .040(4) .110(6) .075(5) -.023(4) .026(4) -.019(5)
C(90) .044(4) .079(5) .078(5) -.038(3) .032(4) -.037(4)
C(92) .048(3) .030(3) .035(3) -.010(2) .025(3) -.005(2)

loop_
_atom_site_label
_atom_site_fract_x
_atom_site_fract_y
_atom_site_fract_z
Re .644770(10) .314580(10) .51872(2)
Cl .63429(5) .32811(7) .33130(10)
O31 .6226(2) .0186(2) .6862(3)
O32 .6445(2) .1143(2) .6757(4)
O41 .7359(2) .4065(2) .5998(4)
O42 .6553(2) .2972(2) .7493(4)
O43 .7203(2) .2052(2) .5609(4)
O51 .4651(2) .5676(2) .3321(4)
O52 .41180(10) .4856(2) .2794(3)
O55 .3260(2) .4816(2) .3249(3)
O58 .3651(2) .3913(2) .4954(4)
O61 .44790(10) .2607(2) .6268(3)
O62 .5217(2) .2869(2) .6174(3)
O81 .4372(2) -.0294(2) .5549(3)
O82 .38900(10) .0455(2) .5794(3)
O85 .2828(2) .0845(2) .4870(4)
O88 .3288(2) .1841(2) .4197(4)
O91 .39330(10) .1936(2) .3153(3)
O92 .4268(2) .1088(2) .2748(4)
N1 .57400(10) .2600(2) .4438(3)
N2 .5829(2) .3828(2) .4678(3)
N3 .6131(2) .0742(3) .6723(4)
C11 .5285(2) .2922(2) .4055(4)
C12 .4816(2) .2617(2) .3619(4)
C13 .4803(2) .1971(2) .3555(4)
C14 .5267(2) .1646(2) .3900(4)
C15 .5719(2) .1977(2) .4348(4)
C21 .5905(2) .4452(2) .4773(4)
C22 .5505(2) .4875(2) .4337(4)
C23 .5003(2) .4658(2) .3785(4)
C24 .4918(2) .4014(2) .3686(4)
C25 .5337(2) .3613(2) .4136(4)
C41 .7018(2) .3717(3) .5716(5)
C42 .6499(2) .3036(2) .6648(4)
C43 .6929(2) .2468(3) .5465(5)
C51 .4580(2) .5126(2) .3283(4)
C53 .3672(2) .5267(3) .2281(5)
C54 .3213(2) .4902(3) .2184(5)
C56 .2984(3) .4305(6) .3357(7)
C57 .3160(3) .3944(6) .4050(10)
C59 .3881(3) .3328(3) .5051(6)
C60 .4313(2) .3259(2) .6146(5)
C62 .4927(2) .2486(2) .6231(4)
C71 .5020(2) .1791(2) .6268(4)
C72 .4629(2) .1361(2) .6039(4)
C73 .4728(2) .0719(2) .6046(4)
C74 .5229(2) .0521(2) .6290(4)
C75 .5608(2) .0958(2) .6511(4)
C76 .5518(2) .1595(3) .6510(4)
C81 .4321(2) .0238(2) .5772(4)
C83 .3467(2) .0020(3) .5443(5)
C84 .3017(2) .0319(3) .5515(5)
C86 .3019(3) .1429(3) .5443(6)
C87 .2917(3) .1914(3) .4617(6)
C89 .3108(3) .1949(4) .3123(6)
C90 .3417(2) .1659(3) .2650(6)
C92 .4310(2) .1608(2) .3103(4)
H1 .4504 .2849 .3362
H2 .5270 .1204 .3826
H3 .6035 .1752 .4611
H4 .6248 .4605 .5155
H5 .5574 .5312 .4415
H6 .4577 .3853 .3313
H7 .3714 .5628 .2718
H8 .3629 .5390 .1578
H9 .3205 .4508 .1855
H10 .2905 .5127 .1752
H11 .2688 .4473 .3396
H12 .2878 .4070 .2699
H13 .3127 .3558 .3693
H14 .2928 .3955 .4381
H15 .3632 .3010 .4941
H16 .4007 .3289 .4519
H17 .4203 .3364 .6685
H18 .4591 .3526 .6218
H19 .4290 .1501 .5875
H20 .5306 .0087 .6301
H21 .5790 .1889 .6672
H22 .3371 -.0100 .4709
H23 .3569 -.0340 .5897
H24 .3119 .0436 .6253
H25 .2745 .0020 .5299
H26 .2844 .1526 .5872
H27 .3380 .1400 .5902
H28 .2952 .2316 .4939
H29 .2577 .1867 .4048
H30 .2764 .1791 .2759
H31 .3103 .2389 .3010
H32 .3262 .1731 .1885
H33 .3440 .1221 .2785

loop_
_geom_angle_atom_site_label_1
_geom_angle_atom_site_label_2
_geom_angle_atom_site_label_3
_geom_angle
_geom_angle_publ_flag
Cl Re N1 85.10(10) yes
Cl Re N2 83.30(10) yes
Cl Re C41 90.4(2) yes
Cl Re C42 177.60(10) yes
Cl Re C43 92.2(2) yes
N1 Re N2 75.00(10) yes
N1 Re C41 172.2(2) no
N1 Re C42 92.7(2) no
N1 Re C43 97.7(2) no
N2 Re C41 98.0(2) no
N2 Re C42 95.1(2) no
N2 Re C43 171.7(2) no
C41 Re C42 91.6(2) no
C41 Re C43 88.9(2) no
C42 Re C43 89.2(2) no
C51 O52 C53 117.2(4) no
C54 O55 C56 114.3(5) no
C57 O58 C59 112.1(8) no
C60 O61 C62 116.9(4) no
C81 O82 C83 115.3(4) no
C84 O85 C86 114.1(5) no
C87 O88 C89 115.2(5) no
C90 O91 C92 116.8(4) no
Re N1 C11 117.0(3) no
Re N1 C15 125.0(3) no
C11 N1 C15 118.0(4) no
Re N2 C21 124.1(3) no
Re N2 C25 117.5(3) no
C21 N2 C25 118.2(4) no
O31 N3 O32 124.3(5) no
O31 N3 C75 118.4(5) no
O32 N3 C75 117.3(5) no
N1 C11 C12 121.4(4) no
N1 C11 C25 115.1(4) no
C12 C11 C25 123.5(4) no
C11 C12 C13 119.7(5) no
C11 C12 H1 120.07 no
C13 C12 H1 120.18 no
C12 C13 C14 118.7(5) no
C12 C13 C92 122.8(5) no
C14 C13 C92 118.5(4) no
C13 C14 C15 118.5(5) no
C13 C14 H2 120.84 no
C15 C14 H2 120.68 no
N1 C15 C14 123.6(5) no
N1 C15 H3 118.18 no
C14 C15 H3 118.22 no
N2 C21 C22 122.7(4) no
N2 C21 H4 118.58 no
C22 C21 H4 118.77 no
C21 C22 C23 119.4(4) no
C21 C22 H5 120.18 no
C23 C22 H5 120.42 no
C22 C23 C24 118.6(4) no
C22 C23 C51 118.2(4) no
C24 C23 C51 123.1(5) no
C23 C24 C25 119.2(4) no
C23 C24 H6 120.38 no
C25 C24 H6 120.43 no
N2 C25 C11 115.1(4) no
N2 C25 C24 121.9(4) no
C11 C25 C24 123.0(4) no
Re C41 O41 177.6(5) no
Re C42 O42 176.6(5) no
Re C43 O43 177.8(6) no
O51 C51 O52 124.3(5) no
O51 C51 C23 123.6(5) no
O52 C51 C23 112.1(4) no
O52 C53 C54 106.8(4) no
O52 C53 H7 110.24 no
O52 C53 H8 110.21 no
C54 C53 H7 110.04 no
C54 C53 H8 110.03 no
H7 C53 H8 109.52 no
O55 C54 C53 107.5(5) no
O55 C54 H9 110.02 no
O55 C54 H10 110.01 no
C53 C54 H9 109.92 no
C53 C54 H10 109.89 no
H9 C54 H10 109.46 no
O55 C56 C57 123.1(8) no
O55 C56 H11 106.03 no
O55 C56 H12 105.73 no
C57 C56 H11 106.70 no
C57 C56 H12 105.44 no
H11 C56 H12 109.38 no
O58 C57 C56 131.2(8) no
O58 C57 H13 104.38 no
O58 C57 H14 103.30 no
C56 C57 H13 104.44 no
C56 C57 H14 103.00 no
H13 C57 H14 109.56 no
O58 C59 C60 109.8(5) no
O58 C59 H15 109.41 no
O58 C59 H16 109.45 no
C60 C59 H15 109.22 no
C60 C59 H16 109.40 no
H15 C59 H16 109.52 no
O61 C60 C59 107.5(4) no
O61 C60 H17 110.12 no
O61 C60 H18 109.88 no
C59 C60 H17 110.10 no
C59 C60 H18 109.86 no
H17 C60 H18 109.41 no
O61 C62 O62 125.7(5) no
O61 C62 C71 110.4(4) no
O62 C62 C71 123.9(5) no
C62 C71 C72 122.4(5) no
C62 C71 C76 117.1(5) no
C72 C71 C76 120.5(5) no
C71 C72 C73 120.6(5) no
C71 C72 H19 119.77 no
C73 C72 H19 119.66 no
C72 C73 C74 119.0(5) no
C72 C73 C81 122.9(5) no
C74 C73 C81 118.0(4) no
C73 C74 C75 119.1(5) no
C73 C74 H20 120.51 no
C75 C74 H20 120.42 no
N3 C75 C74 118.4(5) no
N3 C75 C76 118.8(5) no
C74 C75 C76 122.7(5) no
C71 C76 C75 118.1(5) no
C71 C76 H21 121.07 no
C75 C76 H21 120.87 no
O81 C81 O82 123.4(5) no
O81 C81 C73 123.4(5) no
O82 C81 C73 113.2(4) no
O82 C83 C84 109.7(4) no
O82 C83 H22 109.53 no
O82 C83 H23 109.49 no
C84 C83 H22 109.42 no
C84 C83 H23 109.29 no
H22 C83 H23 109.42 no
O85 C84 C83 114.5(5) no
O85 C84 H24 108.21 no
O85 C84 H25 108.08 no
C83 C84 H24 108.27 no
C83 C84 H25 108.21 no
H24 C84 H25 109.46 no
O85 C86 C87 107.2(6) no
O85 C86 H26 110.08 no
O85 C86 H27 110.06 no
C87 C86 H26 110.08 no
C87 C86 H27 110.08 no
H26 C86 H27 109.36 no
O88 C87 C86 107.7(5) no
O88 C87 H28 109.95 no
O88 C87 H29 110.08 no
C86 C87 H28 109.79 no
C86 C87 H29 109.82 no
H28 C87 H29 109.50 no
O88 C89 C90 113.4(7) no
O88 C89 H30 108.60 no
O88 C89 H31 108.61 no
C90 C89 H30 108.43 no
C90 C89 H31 108.54 no
H30 C89 H31 109.24 no
O91 C90 C89 108.4(5) no
O91 C90 H32 109.68 no
O91 C90 H33 109.74 no
C89 C90 H32 109.81 no
C89 C90 H33 109.74 no
H32 C90 H33 109.50 no
O91 C92 O92 125.2(5) no
O91 C92 C13 110.9(4) no
O92 C92 C13 123.9(5) no

loop_
_geom_bond_atom_site_label_1
_geom_bond_atom_site_label_2
_geom_bond_site_symmetry_1
_geom_bond_site_symmetry_2
_geom_bond_distance
_geom_bond_publ_flag
Re Cl . . 2.460(2) yes
Re N1 . . 2.171(4) yes
Re N2 . . 2.165(4) yes
Re C41 . . 1.913(6) yes
Re C42 . . 1.950(6) yes
Re C43 . . 1.924(6) yes
O31 N3 . . 1.215(6) no
O32 N3 . . 1.230(6) no
O41 C41 . . 1.154(7) no
O42 C42 . . 1.105(6) no
O43 C43 . . 1.146(7) no
O51 C51 . . 1.190(6) no
O52 C51 . . 1.327(6) no
O52 C53 . . 1.454(6) no
O55 C54 . . 1.414(7) no
O55 C56 . . 1.396(9) no
O58 C57 . . 1.410(10) no
O58 C59 . . 1.393(7) no
O61 C60 . . 1.459(6) no
O61 C62 . . 1.337(6) no
O62 C62 . . 1.196(6) no
O81 C81 . . 1.201(6) no
O82 C81 . . 1.339(6) no
O82 C83 . . 1.437(6) no
O85 C84 . . 1.383(7) no
O85 C86 . . 1.445(8) no
O88 C87 . . 1.429(7) no
O88 C89 . . 1.343(9) no
O91 C90 . . 1.458(7) no
O91 C92 . . 1.319(6) no
O92 C92 . . 1.196(6) no
N1 C11 . . 1.364(6) no
N1 C15 . . 1.335(6) no
N2 C21 . . 1.347(6) no
N2 C25 . . 1.358(6) no
N3 C75 . . 1.479(7) no
C11 C12 . . 1.374(6) no
C11 C25 . . 1.483(6) no
C12 C13 . . 1.380(6) no
C12 H1 . . .95 no
C13 C14 . . 1.392(7) no
C13 C92 . . 1.491(7) no
C14 C15 . . 1.365(7) no
C14 H2 . . .95 no
C15 H3 . . .95 no
C21 C22 . . 1.375(7) no
C21 H4 . . .95 no
C22 C23 . . 1.382(7) no
C22 H5 . . .95 no
C23 C24 . . 1.394(6) no
C23 C51 . . 1.487(7) no
C24 C25 . . 1.382(6) no
C24 H6 . . .95 no
C53 C54 . . 1.489(8) no
C53 H7 . . .95 no
C53 H8 . . .95 no
C54 H9 . . .95 no
C54 H10 . . .95 no
C56 C57 . . 1.150(10) no
C56 H11 . . .95 no
C56 H12 . . .95 no
C57 H13 . . .94 no
C57 H14 . . .96 no
C59 C60 . . 1.470(9) no
C59 H15 . . .95 no
C59 H16 . . .95 no
C60 H17 . . .95 no
C60 H18 . . .95 no
C62 C71 . . 1.506(7) no
C71 C72 . . 1.377(7) no
C71 C76 . . 1.387(7) no
C72 C73 . . 1.400(7) no
C72 H19 . . .95 no
C73 C74 . . 1.395(7) no
C73 C81 . . 1.478(7) no
C74 C75 . . 1.366(7) no
C74 H20 . . .95 no
C75 C76 . . 1.385(7) no
C76 H21 . . .95 no
C83 C84 . . 1.487(8) no
C83 H22 . . .95 no
C83 H23 . . .95 no
C84 H24 . . .95 no
C84 H25 . . .95 no
C86 C87 . . 1.460(10) no
C86 H26 . . .95 no
C86 H27 . . .95 no
C87 H28 . . .95 no
C87 H29 . . .95 no
C89 C90 . . 1.450(10) no
C89 H30 . . .95 no
C89 H31 . . .95 no
C90 H32 . . .95 no
C90 H33 . . .95 no
